data_4313455
loop_
_publ_author_name
'Guo Dong'
'Li Yu-ting'
'Duan Chun-ying'
'Mo Hong'
'Meng Qing-jin'

_publ_contact_author_address
;
Coordination Chemistry Institute
The State Key Laboratory of Coordinaiton Chemistry
Nanjing University , Nanjing 210093
P. R. China
;
_publ_contact_author_email duancy@nju.edu.cn
_publ_contact_author_fax '00 86 25 331 4502'
_publ_contact_author_name 'Dr. Duan Chun-ying'
_publ_contact_author_phone '00 86 25 359 7006'
_publ_section_title
;
 Heterodimetallic Compounds Assembled from Ferrocenedicarboxylato and
 Ferrocenecarboxylato Ligands
;
_journal_name_full 'Inorganic Chemistry'
_journal_page_first 2519
_journal_page_last 2530
_journal_paper_doi 10.1021/ic0205132
_journal_volume 42
_journal_year 2003
_chemical_formula_sum 'C44 H38 Fe2 N4 Ni2 O9'
_chemical_formula_weight 995.90
_chemical_name_systematic
;
  ?
;
_space_group_IT_number 60
_symmetry_cell_setting orthorhombic
_symmetry_space_group_name_Hall '-P 2n 2ab'
_symmetry_space_group_name_H-M 'P b c n'
_atom_sites_solution_hydrogens geom
_atom_sites_solution_primary direct
_atom_sites_solution_secondary difmap
_audit_creation_method SHELXL-97
_cell_angle_alpha 90.00
_cell_angle_beta 90.00
_cell_angle_gamma 90.00
_cell_formula_units_Z 4
_cell_length_a 19.047(4)
_cell_length_b 15.460(3)
_cell_length_c 13.989(3)
_cell_measurement_temperature 293(2)
_cell_volume 4119.3(15)
_computing_cell_refinement 'HKL Scalepack (Otwinowski & Minor, 1997)'
_computing_data_collection 'KappaCCD (Nonius B. V., 1998)'
_computing_data_reduction 'HKL Denzo (Otwinowski & Minor, 1997) & maXus (Mackay et al., 1998)'
_computing_molecular_graphics 'Bruker SHELXTL V5.1 (Sheldrick, 1998)'
_computing_publication_material 'SHELXL-97 (Sheldrick, 1997)'
_computing_structure_refinement 'SHELXL-97 (Sheldrick, 1997)'
_computing_structure_solution 'SHELXS-97 (Sheldrick, 1997)'
_diffrn_ambient_temperature 293(2)
_diffrn_measured_fraction_theta_full 0.975
_diffrn_measured_fraction_theta_max 0.975
_diffrn_measurement_device_type 'NONIUS KappaCCD'
_diffrn_measurement_method CCD
_diffrn_radiation_monochromator graphite
_diffrn_radiation_source 'fine-focus sealed tube'
_diffrn_radiation_type MoK\a
_diffrn_radiation_wavelength 0.71073
_diffrn_reflns_av_R_equivalents 0.1445
_diffrn_reflns_av_sigmaI/netI 0.0716
_diffrn_reflns_limit_h_max 22
_diffrn_reflns_limit_h_min -22
_diffrn_reflns_limit_k_max 17
_diffrn_reflns_limit_k_min -17
_diffrn_reflns_limit_l_max 16
_diffrn_reflns_limit_l_min -16
_diffrn_reflns_number 53832
_diffrn_reflns_theta_full 25.00
_diffrn_reflns_theta_max 25.00
_diffrn_reflns_theta_min 3.39
_exptl_absorpt_coefficient_mu 1.653
_exptl_absorpt_correction_T_max 0.6221
_exptl_absorpt_correction_T_min 0.5323
_exptl_absorpt_correction_type empirical
_exptl_absorpt_process_details '(Blessing, 1995, 1997)'
_exptl_crystal_colour pale-green
_exptl_crystal_density_diffrn 1.606
_exptl_crystal_density_method 'not measured'
_exptl_crystal_description block
_exptl_crystal_F_000 2040
_exptl_crystal_size_max 0.40
_exptl_crystal_size_mid 0.30
_exptl_crystal_size_min 0.30
_refine_diff_density_max 0.355
_refine_diff_density_min -0.351
_refine_diff_density_rms 0.065
_refine_ls_extinction_method none
_refine_ls_goodness_of_fit_ref 1.035
_refine_ls_hydrogen_treatment mixed
_refine_ls_matrix_type full
_refine_ls_number_parameters 276
_refine_ls_number_reflns 3544
_refine_ls_number_restraints 0
_refine_ls_restrained_S_all 1.035
_refine_ls_R_factor_all 0.1026
_refine_ls_R_factor_gt 0.0412
_refine_ls_shift/su_max 0.000
_refine_ls_shift/su_mean 0.000
_refine_ls_structure_factor_coef Fsqd
_refine_ls_weighting_details 'calc w=1/[\s^2^(Fo^2^)+(0.0400P)^2^+0.0000P] where P=(Fo^2^+2Fc^2^)/3'
_refine_ls_weighting_scheme calc
_refine_ls_wR_factor_gt 0.0785
_refine_ls_wR_factor_ref 0.0870
_reflns_number_gt 2224
_reflns_number_total 3544
_reflns_threshold_expression >2sigma(I)
_cod_data_source_file ic0205132_2.cif
_cod_data_source_block Compound_2
_cod_depositor_comments
;
The following automatic conversions were performed:

'_symmetry_cell_setting' value 'Orthorhombic' changed to
'orthorhombic' according to the built-in table from CIF Core
dictionary named 'cif_core.dic' version 2.4.1 from 2010-06-29.

Automatic conversion script
Id: cif_fix_values 1646 2011-03-28 12:23:43Z adriana 
;
_cod_original_cell_volume 4119.3(14)
_cod_database_code 4313455

loop_
_symmetry_equiv_pos_as_xyz
'x, y, z'
'-x+1/2, -y+1/2, z+1/2'
'-x, y, -z+1/2'
'x+1/2, -y+1/2, -z'
'-x, -y, -z'
'x-1/2, y-1/2, -z-1/2'
'x, -y, z-1/2'
'-x-1/2, y-1/2, z'

loop_
_atom_site_label
_atom_site_type_symbol
_atom_site_fract_x
_atom_site_fract_y
_atom_site_fract_z
_atom_site_U_iso_or_equiv
_atom_site_adp_type
_atom_site_occupancy
_atom_site_symmetry_multiplicity
_atom_site_calc_flag
_atom_site_refinement_flags
_atom_site_disorder_assembly
_atom_site_disorder_group
Ni1 Ni 0.47772(2) 0.24333(3) 0.37371(3) 0.03850(15) Uani 1 1 d . . .
Fe1 Fe 0.76293(3) 0.19590(4) 0.26233(4) 0.04901(19) Uani 1 1 d . . .
O1 O 0.57546(12) 0.19926(16) 0.35980(16) 0.0430(6) Uani 1 1 d . . .
O2 O 0.57488(12) 0.15069(15) 0.20791(17) 0.0416(6) Uani 1 1 d . . .
O3 O 0.62230(13) 0.29410(16) 0.11020(17) 0.0493(6) Uani 1 1 d . . .
O4 O 0.62768(13) 0.37868(16) 0.24055(18) 0.0486(6) Uani 1 1 d . . .
O1W O 0.5000 0.3208(2) 0.2500 0.0410(8) Uani 1 2 d S . .
H1WA H 0.4627 0.3507 0.2454 0.049 Uiso 1 1 d R . .
N1 N 0.51841(16) 0.33727(19) 0.4691(2) 0.0440(8) Uani 1 1 d . . .
N2 N 0.46339(16) 0.15902(19) 0.4878(2) 0.0451(8) Uani 1 1 d . . .
C1 C 0.60279(18) 0.1625(2) 0.2880(3) 0.0374(9) Uani 1 1 d . . .
C2 C 0.67523(19) 0.1296(2) 0.3046(3) 0.0427(9) Uani 1 1 d . . .
C3 C 0.7168(2) 0.0778(2) 0.2421(3) 0.0534(10) Uani 1 1 d . . .
H3A H 0.7017 0.0534 0.1808 0.064 Uiso 1 1 calc R . .
C4 C 0.7836(2) 0.0667(3) 0.2859(4) 0.0678(13) Uani 1 1 d . . .
H4A H 0.8231 0.0340 0.2593 0.081 Uiso 1 1 calc R . .
C5 C 0.7838(2) 0.1115(3) 0.3728(4) 0.0679(13) Uani 1 1 d . . .
H5A H 0.8235 0.1156 0.4170 0.081 Uiso 1 1 calc R . .
C6 C 0.7176(2) 0.1509(3) 0.3856(3) 0.0544(10) Uani 1 1 d . . .
H6A H 0.7032 0.1860 0.4405 0.065 Uiso 1 1 calc R . .
C7 C 0.6548(2) 0.3284(2) 0.1802(3) 0.0470(10) Uani 1 1 d . . .
C8 C 0.7304(2) 0.3056(2) 0.1922(3) 0.0466(9) Uani 1 1 d . . .
C9 C 0.7715(2) 0.2520(3) 0.1312(3) 0.0551(10) Uani 1 1 d . . .
H9A H 0.7560 0.2267 0.0705 0.066 Uiso 1 1 calc R . .
C10 C 0.8387(2) 0.2427(3) 0.1727(3) 0.0651(12) Uani 1 1 d . . .
H10A H 0.8778 0.2094 0.1459 0.078 Uiso 1 1 calc R . .
C11 C 0.8396(2) 0.2890(3) 0.2595(3) 0.0646(12) Uani 1 1 d . . .
H11A H 0.8794 0.2941 0.3036 0.078 Uiso 1 1 calc R . .
C12 C 0.7727(2) 0.3270(2) 0.2708(3) 0.0533(10) Uani 1 1 d . . .
H12A H 0.7580 0.3626 0.3252 0.064 Uiso 1 1 calc R . .
C13 C 0.5808(2) 0.3743(3) 0.4604(3) 0.0538(11) Uani 1 1 d . . .
H13A H 0.6094 0.3574 0.4099 0.065 Uiso 1 1 calc R . .
C14 C 0.6053(3) 0.4366(3) 0.5222(3) 0.0734(14) Uani 1 1 d . . .
H14A H 0.6493 0.4613 0.5132 0.088 Uiso 1 1 calc R . .
C15 C 0.5638(3) 0.4616(3) 0.5971(4) 0.0813(16) Uani 1 1 d . . .
H15A H 0.5788 0.5044 0.6390 0.098 Uiso 1 1 calc R . .
C16 C 0.5012(3) 0.4235(3) 0.6092(3) 0.0782(15) Uani 1 1 d . . .
H16A H 0.4727 0.4384 0.6607 0.094 Uiso 1 1 calc R . .
C17 C 0.4793(2) 0.3610(3) 0.5432(3) 0.0628(12) Uani 1 1 d . . .
H17A H 0.4357 0.3350 0.5516 0.075 Uiso 1 1 calc R . .
C18 C 0.5178(2) 0.1381(3) 0.5443(3) 0.0567(11) Uani 1 1 d . . .
H18A H 0.5601 0.1671 0.5358 0.068 Uiso 1 1 calc R . .
C19 C 0.5139(3) 0.0760(3) 0.6138(3) 0.0659(12) Uani 1 1 d . . .
H19A H 0.5527 0.0642 0.6520 0.079 Uiso 1 1 calc R . .
C20 C 0.4533(3) 0.0320(3) 0.6266(3) 0.0745(14) Uani 1 1 d . . .
H20A H 0.4499 -0.0110 0.6729 0.089 Uiso 1 1 calc R . .
C21 C 0.3970(3) 0.0520(3) 0.5700(3) 0.0707(13) Uani 1 1 d . . .
H21A H 0.3547 0.0228 0.5775 0.085 Uiso 1 1 calc R . .
C22 C 0.4037(2) 0.1158(3) 0.5019(3) 0.0556(11) Uani 1 1 d . . .
H22A H 0.3650 0.1292 0.4643 0.067 Uiso 1 1 calc R . .

loop_
_atom_site_aniso_label
_atom_site_aniso_U_11
_atom_site_aniso_U_22
_atom_site_aniso_U_33
_atom_site_aniso_U_23
_atom_site_aniso_U_13
_atom_site_aniso_U_12
Ni1 0.0434(3) 0.0386(3) 0.0335(2) -0.0012(2) -0.0003(2) 0.0019(2)
Fe1 0.0413(3) 0.0474(4) 0.0583(4) 0.0016(3) 0.0017(3) 0.0009(3)
O1 0.0432(14) 0.0501(16) 0.0355(14) 0.0001(13) 0.0007(12) 0.0049(12)
O2 0.0467(15) 0.0431(16) 0.0351(14) -0.0002(12) -0.0032(12) 0.0029(12)
O3 0.0476(15) 0.0556(17) 0.0448(15) 0.0036(13) -0.0041(13) -0.0090(13)
O4 0.0487(15) 0.0414(15) 0.0558(16) -0.0009(14) -0.0006(14) -0.0030(13)
O1W 0.0419(19) 0.040(2) 0.0412(19) 0.000 -0.0032(16) 0.000
N1 0.054(2) 0.0397(18) 0.0383(18) -0.0038(14) -0.0038(16) 0.0061(16)
N2 0.055(2) 0.0428(19) 0.0375(17) 0.0013(15) 0.0042(17) -0.0016(16)
C1 0.043(2) 0.029(2) 0.041(2) 0.0113(17) 0.0025(19) -0.0031(17)
C2 0.042(2) 0.037(2) 0.049(2) 0.0051(18) 0.0022(19) -0.0002(18)
C3 0.054(2) 0.037(2) 0.069(3) 0.003(2) 0.006(2) 0.0010(19)
C4 0.050(3) 0.056(3) 0.097(4) 0.016(3) 0.013(3) 0.015(2)
C5 0.042(3) 0.078(3) 0.083(3) 0.026(3) -0.011(2) 0.007(2)
C6 0.051(2) 0.063(3) 0.049(2) 0.008(2) -0.003(2) 0.000(2)
C7 0.049(3) 0.037(2) 0.054(3) 0.018(2) -0.001(2) -0.012(2)
C8 0.045(2) 0.038(2) 0.056(2) 0.004(2) 0.001(2) -0.0065(19)
C9 0.057(3) 0.053(3) 0.054(2) 0.003(2) 0.008(2) -0.008(2)
C10 0.047(3) 0.060(3) 0.088(3) 0.005(3) 0.018(2) -0.002(2)
C11 0.047(2) 0.056(3) 0.091(3) -0.005(3) -0.007(2) -0.014(2)
C12 0.044(2) 0.046(3) 0.070(3) -0.003(2) -0.005(2) -0.0023(19)
C13 0.070(3) 0.046(3) 0.046(2) 0.004(2) -0.007(2) -0.004(2)
C14 0.097(4) 0.053(3) 0.070(3) -0.006(3) -0.027(3) -0.007(3)
C15 0.117(5) 0.048(3) 0.080(4) -0.015(3) -0.049(4) 0.010(3)
C16 0.110(4) 0.072(3) 0.053(3) -0.024(3) -0.019(3) 0.032(3)
C17 0.069(3) 0.065(3) 0.054(3) -0.009(2) -0.010(2) 0.016(2)
C18 0.071(3) 0.057(3) 0.042(2) 0.005(2) -0.003(2) -0.005(2)
C19 0.094(4) 0.056(3) 0.048(2) 0.011(2) -0.006(3) 0.000(3)
C20 0.131(4) 0.048(3) 0.044(3) 0.011(2) 0.005(3) -0.008(3)
C21 0.095(4) 0.059(3) 0.058(3) 0.006(2) 0.017(3) -0.026(3)
C22 0.061(3) 0.058(3) 0.048(2) -0.004(2) 0.001(2) -0.004(2)

loop_
_atom_type_symbol
_atom_type_description
_atom_type_scat_dispersion_real
_atom_type_scat_dispersion_imag
_atom_type_scat_source
C C 0.0033 0.0016 'International Tables Vol C Tables 4.2.6.8 and 6.1.1.4'
H H 0.0000 0.0000 'International Tables Vol C Tables 4.2.6.8 and 6.1.1.4'
O O 0.0106 0.0060 'International Tables Vol C Tables 4.2.6.8 and 6.1.1.4'
Fe Fe 0.3463 0.8444 'International Tables Vol C Tables 4.2.6.8 and 6.1.1.4'
Ni Ni 0.3393 1.1124 'International Tables Vol C Tables 4.2.6.8 and 6.1.1.4'
N N 0.0061 0.0033 'International Tables Vol C Tables 4.2.6.8 and 6.1.1.4'

loop_
_geom_angle_atom_site_label_1
_geom_angle_atom_site_label_2
_geom_angle_atom_site_label_3
_geom_angle
_geom_angle_site_symmetry_1
_geom_angle_site_symmetry_3
_geom_angle_publ_flag
O1 Ni1 O3 177.63(10) . 3_655 ?
O1 Ni1 N2 89.04(11) . . ?
O3 Ni1 N2 91.91(11) 3_655 . ?
O1 Ni1 O2 99.24(9) . 3_655 ?
O3 Ni1 O2 82.99(9) 3_655 3_655 ?
N2 Ni1 O2 85.79(11) . 3_655 ?
O1 Ni1 N1 87.37(11) . . ?
O3 Ni1 N1 90.47(11) 3_655 . ?
N2 Ni1 N1 89.69(12) . . ?
O2 Ni1 N1 171.91(11) 3_655 . ?
O1 Ni1 O1W 85.83(7) . . ?
O3 Ni1 O1W 93.32(8) 3_655 . ?
N2 Ni1 O1W 174.08(10) . . ?
O2 Ni1 O1W 92.10(9) 3_655 . ?
N1 Ni1 O1W 93.03(10) . . ?
C9 Fe1 C12 67.74(16) . . ?
C9 Fe1 C10 40.50(16) . . ?
C12 Fe1 C10 67.63(17) . . ?
C9 Fe1 C3 106.86(17) . . ?
C12 Fe1 C3 159.10(15) . . ?
C10 Fe1 C3 122.29(17) . . ?
C9 Fe1 C2 122.61(15) . . ?
C12 Fe1 C2 123.72(15) . . ?
C10 Fe1 C2 158.50(17) . . ?
C3 Fe1 C2 40.78(14) . . ?
C9 Fe1 C6 159.44(16) . . ?
C12 Fe1 C6 109.11(17) . . ?
C10 Fe1 C6 158.99(17) . . ?
C3 Fe1 C6 68.43(16) . . ?
C2 Fe1 C6 40.84(14) . . ?
C9 Fe1 C11 68.06(17) . . ?
C12 Fe1 C11 40.41(16) . . ?
C10 Fe1 C11 40.28(17) . . ?
C3 Fe1 C11 158.36(17) . . ?
C2 Fe1 C11 159.72(17) . . ?
C6 Fe1 C11 123.68(18) . . ?
C9 Fe1 C8 40.75(14) . . ?
C12 Fe1 C8 40.05(14) . . ?
C10 Fe1 C8 68.16(16) . . ?
C3 Fe1 C8 122.73(16) . . ?
C2 Fe1 C8 107.74(15) . . ?
C6 Fe1 C8 123.68(16) . . ?
C11 Fe1 C8 68.06(16) . . ?
C9 Fe1 C5 158.43(18) . . ?
C12 Fe1 C5 124.64(19) . . ?
C10 Fe1 C5 123.25(17) . . ?
C3 Fe1 C5 67.77(18) . . ?
C2 Fe1 C5 67.90(15) . . ?
C6 Fe1 C5 40.13(15) . . ?
C11 Fe1 C5 108.77(18) . . ?
C8 Fe1 C5 159.78(18) . . ?
C9 Fe1 C4 122.80(18) . . ?
C12 Fe1 C4 159.40(17) . . ?
C10 Fe1 C4 107.83(18) . . ?
C3 Fe1 C4 40.55(16) . . ?
C2 Fe1 C4 67.98(16) . . ?
C6 Fe1 C4 67.48(17) . . ?
C11 Fe1 C4 123.14(17) . . ?
C8 Fe1 C4 158.97(18) . . ?
C5 Fe1 C4 39.66(17) . . ?
C1 O1 Ni1 128.0(2) . . ?
C1 O2 Ni1 126.4(2) . 3_655 ?
C7 O3 Ni1 121.4(2) . 3_655 ?
Ni1 O1W Ni1 112.19(14) 3_655 . ?
C13 N1 C17 117.1(3) . . ?
C13 N1 Ni1 124.5(3) . . ?
C17 N1 Ni1 118.4(3) . . ?
C22 N2 C18 116.7(3) . . ?
C22 N2 Ni1 122.7(3) . . ?
C18 N2 Ni1 120.1(3) . . ?
O2 C1 O1 126.9(3) . . ?
O2 C1 C2 118.9(3) . . ?
O1 C1 C2 114.2(3) . . ?
C3 C2 C6 107.6(3) . . ?
C3 C2 C1 127.6(3) . . ?
C6 C2 C1 124.7(3) . . ?
C3 C2 Fe1 69.6(2) . . ?
C6 C2 Fe1 69.7(2) . . ?
C1 C2 Fe1 122.8(2) . . ?
C4 C3 C2 107.5(4) . . ?
C4 C3 Fe1 70.4(2) . . ?
C2 C3 Fe1 69.7(2) . . ?
C5 C4 C3 108.4(4) . . ?
C5 C4 Fe1 70.0(2) . . ?
C3 C4 Fe1 69.0(2) . . ?
C4 C5 C6 108.8(4) . . ?
C4 C5 Fe1 70.3(3) . . ?
C6 C5 Fe1 69.6(2) . . ?
C5 C6 C2 107.7(4) . . ?
C5 C6 Fe1 70.3(2) . . ?
C2 C6 Fe1 69.4(2) . . ?
O4 C7 O3 125.0(4) . . ?
O4 C7 C8 117.8(4) . . ?
O3 C7 C8 117.2(4) . . ?
C12 C8 C9 106.9(3) . . ?
C12 C8 C7 126.0(4) . . ?
C9 C8 C7 126.9(4) . . ?
C12 C8 Fe1 69.3(2) . . ?
C9 C8 Fe1 68.9(2) . . ?
C7 C8 Fe1 122.7(2) . . ?
C10 C9 C8 108.1(4) . . ?
C10 C9 Fe1 70.1(2) . . ?
C8 C9 Fe1 70.4(2) . . ?
C11 C10 C9 108.3(4) . . ?
C11 C10 Fe1 70.2(2) . . ?
C9 C10 Fe1 69.4(2) . . ?
C10 C11 C12 107.2(4) . . ?
C10 C11 Fe1 69.6(2) . . ?
C12 C11 Fe1 69.3(2) . . ?
C8 C12 C11 109.5(4) . . ?
C8 C12 Fe1 70.6(2) . . ?
C11 C12 Fe1 70.3(2) . . ?
N1 C13 C14 123.3(4) . . ?
C15 C14 C13 118.9(5) . . ?
C16 C15 C14 119.1(4) . . ?
C15 C16 C17 119.0(5) . . ?
N1 C17 C16 122.6(4) . . ?
N2 C18 C19 123.1(4) . . ?
C20 C19 C18 119.6(4) . . ?
C19 C20 C21 118.6(4) . . ?
C20 C21 C22 119.4(4) . . ?
N2 C22 C21 122.7(4) . . ?

loop_
_geom_bond_atom_site_label_1
_geom_bond_atom_site_label_2
_geom_bond_distance
_geom_bond_site_symmetry_2
_geom_bond_publ_flag
Ni1 O1 1.992(2) . ?
Ni1 O3 2.073(2) 3_655 ?
Ni1 N2 2.078(3) . ?
Ni1 O2 2.088(2) 3_655 ?
Ni1 N1 2.119(3) . ?
Ni1 O1W 2.1468(18) . ?
Fe1 C9 2.036(4) . ?
Fe1 C12 2.038(4) . ?
Fe1 C10 2.044(4) . ?
Fe1 C3 2.045(4) . ?
Fe1 C2 2.047(4) . ?
Fe1 C6 2.050(4) . ?
Fe1 C11 2.052(4) . ?
Fe1 C8 2.055(4) . ?
Fe1 C5 2.060(4) . ?
Fe1 C4 2.063(4) . ?
O1 C1 1.266(4) . ?
O2 C1 1.254(4) . ?
O2 Ni1 2.088(2) 3_655 ?
O3 C7 1.274(4) . ?
O3 Ni1 2.073(2) 3_655 ?
O4 C7 1.258(4) . ?
O1W Ni1 2.1468(18) 3_655 ?
N1 C13 1.324(4) . ?
N1 C17 1.328(5) . ?
N2 C22 1.334(4) . ?
N2 C18 1.343(5) . ?
C1 C2 1.488(5) . ?
C2 C3 1.426(5) . ?
C2 C6 1.429(5) . ?
C3 C4 1.424(6) . ?
C4 C5 1.399(6) . ?
C5 C6 1.410(5) . ?
C7 C8 1.491(5) . ?
C8 C12 1.402(5) . ?
C8 C9 1.424(5) . ?
C9 C10 1.412(6) . ?
C10 C11 1.410(6) . ?
C11 C12 1.413(5) . ?
C13 C14 1.376(5) . ?
C14 C15 1.368(6) . ?
C15 C16 1.341(6) . ?
C16 C17 1.400(6) . ?
C18 C19 1.368(5) . ?
C19 C20 1.353(6) . ?
C20 C21 1.367(6) . ?
C21 C22 1.376(5) . ?
